data_7212071
loop_
_publ_author_name
'Hu, Tuoping'
'He, Haiyan'
'Dai, Fangna'
'Zhao, Xiaoliang'
'Sun, Daofeng'

_publ_section_title
;
 A new Cu(i) coordination polymer with the CdSO4 structure type prepared
 via biphasic solvothermal reaction
;
_journal_issue 7
_journal_name_full CrystEngComm
_journal_page_first 2018
_journal_paper_doi 10.1039/b919342c
_journal_volume 12
_journal_year 2010
_chemical_formula_sum 'C6 H6 Cu O2'
_chemical_formula_weight 173.65
_chemical_name_systematic
;
?
;
_space_group_IT_number 15
_symmetry_cell_setting monoclinic
_symmetry_space_group_name_Hall '-C 2yc'
_symmetry_space_group_name_H-M 'C 1 2/c 1'
_atom_sites_solution_hydrogens geom
_atom_sites_solution_primary direct
_atom_sites_solution_secondary difmap
_audit_creation_method SHELXL-97
_cell_angle_alpha 90.00
_cell_angle_beta 105.274(4)
_cell_angle_gamma 90.00
_cell_formula_units_Z 8
_cell_length_a 19.183(4)
_cell_length_b 10.025(2)
_cell_length_c 6.6486(15)
_cell_measurement_reflns_used 1524
_cell_measurement_temperature 273(2)
_cell_measurement_theta_max 27.48
_cell_measurement_theta_min 2.31
_cell_volume 1233.4(5)
_computing_structure_refinement 'SHELXL-97 (Sheldrick, 1997)'
_diffrn_ambient_temperature 293(2)
_diffrn_measured_fraction_theta_full 0.982
_diffrn_measured_fraction_theta_max 0.982
_diffrn_radiation_monochromator graphite
_diffrn_radiation_source 'fine-focus sealed tube'
_diffrn_radiation_type MoK\a
_diffrn_radiation_wavelength 0.71073
_diffrn_reflns_av_R_equivalents 0.0221
_diffrn_reflns_av_sigmaI/netI 0.0292
_diffrn_reflns_limit_h_max 24
_diffrn_reflns_limit_h_min -9
_diffrn_reflns_limit_k_max 13
_diffrn_reflns_limit_k_min -12
_diffrn_reflns_limit_l_max 8
_diffrn_reflns_limit_l_min -8
_diffrn_reflns_number 3521
_diffrn_reflns_theta_full 27.54
_diffrn_reflns_theta_max 27.54
_diffrn_reflns_theta_min 2.20
_exptl_absorpt_coefficient_mu 3.449
_exptl_absorpt_correction_T_max 0.7242
_exptl_absorpt_correction_T_min 0.6257
_exptl_absorpt_correction_type multi-scan
_exptl_crystal_colour blue
_exptl_crystal_density_diffrn 1.870
_exptl_crystal_density_method 'not measured'
_exptl_crystal_description block
_exptl_crystal_F_000 696
_exptl_crystal_size_max 0.15
_exptl_crystal_size_mid 0.15
_exptl_crystal_size_min 0.10
_refine_diff_density_max 0.352
_refine_diff_density_min -0.389
_refine_diff_density_rms 0.073
_refine_ls_extinction_method none
_refine_ls_goodness_of_fit_ref 1.030
_refine_ls_hydrogen_treatment mixed
_refine_ls_matrix_type full
_refine_ls_number_parameters 108
_refine_ls_number_reflns 1403
_refine_ls_number_restraints 0
_refine_ls_restrained_S_all 1.030
_refine_ls_R_factor_all 0.0360
_refine_ls_R_factor_gt 0.0277
_refine_ls_shift/su_max 0.000
_refine_ls_shift/su_mean 0.000
_refine_ls_structure_factor_coef Fsqd
_refine_ls_weighting_details 'calc w=1/[\s^2^(Fo^2^)+(0.0402P)^2^+0.9875P] where P=(Fo^2^+2Fc^2^)/3'
_refine_ls_weighting_scheme calc
_refine_ls_wR_factor_gt 0.0696
_refine_ls_wR_factor_ref 0.0759
_reflns_number_gt 1180
_reflns_number_total 1403
_reflns_threshold_expression >2sigma(I)
_cod_data_source_file b919342c.txt
_cod_data_source_block test
_cod_original_cell_volume 1233.5(5)
_cod_original_sg_symbol_H-M C2/c
_cod_database_code 7212071

loop_
_symmetry_equiv_pos_as_xyz
'x, y, z'
'-x, y, -z+1/2'
'x+1/2, y+1/2, z'
'-x+1/2, y+1/2, -z+1/2'
'-x, -y, -z'
'x, -y, z-1/2'
'-x+1/2, -y+1/2, -z'
'x+1/2, -y+1/2, z-1/2'

loop_
_atom_site_label
_atom_site_type_symbol
_atom_site_fract_x
_atom_site_fract_y
_atom_site_fract_z
_atom_site_U_iso_or_equiv
_atom_site_adp_type
_atom_site_occupancy
_atom_site_symmetry_multiplicity
_atom_site_calc_flag
_atom_site_refinement_flags
Cu1 Cu 0.0000 0.22672(5) 0.2500 0.03268(15) Uani 1 2 d S
Cu2 Cu 0.0000 0.0000 0.0000 0.04616(18) Uani 1 2 d S
O1 O 0.08719(9) 0.24913(19) 0.1855(3) 0.0364(4) Uani 1 1 d .
O2 O 0.08478(10) 0.0762(2) -0.0236(3) 0.0479(5) Uani 1 1 d .
C1 C 0.11357(11) 0.1779(2) 0.0684(3) 0.0236(5) Uani 1 1 d .
C2 C 0.18486(11) 0.2183(2) 0.0350(3) 0.0193(4) Uani 1 1 d .
C3 C 0.24794(11) 0.1731(2) 0.1760(3) 0.0204(4) Uani 1 1 d .
C4 C 0.24456(16) 0.0872(3) 0.3580(4) 0.0349(6) Uani 1 1 d .
H4B H 0.1987(18) 0.088(3) 0.383(5) 0.057(10) Uiso 1 1 d .
H4A H 0.259(2) 0.005(3) 0.345(5) 0.056(11) Uiso 1 1 d .
H4C H 0.283(2) 0.114(4) 0.484(7) 0.095(14) Uiso 1 1 d .
C5 C 0.18554(11) 0.2947(2) -0.1394(3) 0.0212(4) Uani 1 1 d .
C6 C 0.11603(15) 0.3459(4) -0.2811(5) 0.0422(7) Uani 1 1 d .
H6B H 0.113(2) 0.341(5) -0.413(7) 0.091(14) Uiso 1 1 d .
H6A H 0.079(2) 0.327(4) -0.242(6) 0.066(11) Uiso 1 1 d .
H6C H 0.114(2) 0.436(5) -0.299(6) 0.085(14) Uiso 1 1 d .

loop_
_atom_site_aniso_label
_atom_site_aniso_U_11
_atom_site_aniso_U_22
_atom_site_aniso_U_33
_atom_site_aniso_U_23
_atom_site_aniso_U_13
_atom_site_aniso_U_12
Cu1 0.0204(2) 0.0430(3) 0.0432(3) 0.000 0.02334(18) 0.000
Cu2 0.0305(3) 0.0482(3) 0.0705(4) -0.0237(2) 0.0322(2) -0.0271(2)
O1 0.0250(9) 0.0437(11) 0.0503(11) -0.0136(8) 0.0270(8) -0.0097(7)
O2 0.0361(10) 0.0502(12) 0.0699(13) -0.0295(10) 0.0361(9) -0.0292(9)
C1 0.0159(10) 0.0285(11) 0.0306(12) -0.0020(9) 0.0132(8) -0.0054(9)
C2 0.0145(9) 0.0210(10) 0.0265(11) -0.0065(8) 0.0125(8) -0.0069(7)
C3 0.0208(10) 0.0200(10) 0.0246(11) -0.0029(8) 0.0135(8) -0.0041(8)
C4 0.0349(14) 0.0382(15) 0.0369(14) 0.0121(11) 0.0185(12) -0.0016(11)
C5 0.0155(10) 0.0237(11) 0.0264(11) -0.0037(8) 0.0091(8) -0.0032(8)
C6 0.0211(13) 0.066(2) 0.0382(16) 0.0123(15) 0.0054(11) 0.0018(13)

loop_
_atom_type_symbol
_atom_type_description
_atom_type_scat_dispersion_real
_atom_type_scat_dispersion_imag
_atom_type_scat_source
C C 0.0033 0.0016 'International Tables Vol C Tables 4.2.6.8 and 6.1.1.4'
H H 0.0000 0.0000 'International Tables Vol C Tables 4.2.6.8 and 6.1.1.4'
O O 0.0106 0.0060 'International Tables Vol C Tables 4.2.6.8 and 6.1.1.4'
Cu Cu 0.3201 1.2651 'International Tables Vol C Tables 4.2.6.8 and 6.1.1.4'

loop_
_geom_angle_atom_site_label_1
_geom_angle_atom_site_label_2
_geom_angle_atom_site_label_3
_geom_angle
_geom_angle_site_symmetry_1
_geom_angle_site_symmetry_3
O1 Cu1 O1 166.02(12) 2 .
O1 Cu1 Cu2 112.10(7) 2 .
O1 Cu1 Cu2 79.65(6) . .
O1 Cu1 Cu2 79.65(6) 2 2
O1 Cu1 Cu2 112.10(7) . 2
Cu2 Cu1 Cu2 72.35(2) . 2
O2 Cu2 O2 180.00(18) 5 .
O2 Cu2 Cu1 98.47(6) 5 .
O2 Cu2 Cu1 81.53(6) . .
O2 Cu2 Cu1 81.53(6) 5 5
O2 Cu2 Cu1 98.47(6) . 5
Cu1 Cu2 Cu1 180.000(11) . 5
C1 O1 Cu1 127.73(15) . .
C1 O2 Cu2 125.98(15) . .
O2 C1 O1 124.9(2) . .
O2 C1 C2 117.04(19) . .
O1 C1 C2 118.06(19) . .
C5 C2 C3 122.72(19) . .
C5 C2 C1 118.78(19) . .
C3 C2 C1 118.45(19) . .
C2 C3 C5 118.54(19) . 7
C2 C3 C4 120.89(19) . .
C5 C3 C4 120.5(2) 7 .
C2 C5 C3 118.7(2) . 7
C2 C5 C6 120.5(2) . .
C3 C5 C6 120.7(2) 7 .

loop_
_geom_bond_atom_site_label_1
_geom_bond_atom_site_label_2
_geom_bond_distance
_geom_bond_site_symmetry_2
Cu1 O1 1.8465(17) 2
Cu1 O1 1.8465(17) .
Cu1 Cu2 2.8159(6) .
Cu1 Cu2 2.8159(6) 2
Cu2 O2 1.8404(17) 5
Cu2 O2 1.8404(17) .
Cu2 Cu1 2.8159(6) 5
O1 C1 1.257(3) .
O2 C1 1.241(3) .
C1 C2 1.498(3) .
C2 C5 1.393(3) .
C2 C3 1.397(3) .
C3 C5 1.398(3) 7
C3 C4 1.501(3) .
C5 C3 1.398(3) 7
C5 C6 1.506(3) .
